data_7015464
loop_
_publ_author_name
'Kolychev, Eugene L.'
'Shuntikov, Viacheslav V.'
'Khrustalev, Victor N.'
'Bush, Alexander A.'
'Nechaev, Mikhail S.'

_publ_section_title
;
 Dual reactivity of N-heterocyclic carbenes towards copper(II) salts.
;
_journal_issue 12
_journal_name_full 'Dalton transactions (Cambridge, England : 2003)'
_journal_page_first 3074
_journal_page_last 3076
_journal_paper_doi 10.1039/c0dt01630f
_journal_volume 40
_journal_year 2011
_chemical_formula_moiety 'C26 H34 Cu N2 O4'
_chemical_formula_sum 'C26 H34 Cu N2 O4'
_chemical_formula_weight 502.09
_chemical_name_systematic
;
?
;
_space_group_IT_number 9
_symmetry_cell_setting monoclinic
_symmetry_space_group_name_Hall 'C -2yc'
_symmetry_space_group_name_H-M 'C 1 c 1'
_atom_sites_solution_hydrogens geom
_atom_sites_solution_primary direct
_atom_sites_solution_secondary difmap
_audit_creation_method SHELXL-97
_cell_angle_alpha 90.00
_cell_angle_beta 134.8860(10)
_cell_angle_gamma 90.00
_cell_formula_units_Z 4
_cell_length_a 23.7798(11)
_cell_length_b 8.8383(4)
_cell_length_c 16.8227(14)
_cell_measurement_reflns_used 3463
_cell_measurement_temperature 100(2)
_cell_measurement_theta_max 25.72
_cell_measurement_theta_min 2.42
_cell_volume 2505.1(3)
_computing_cell_refinement 'SAINTPlus, v. 6.2 (Bruker, 2001)'
_computing_data_collection 'APEX2 (Bruker, 2005)'
_computing_data_reduction 'SAINTPlus, v. 6.2 (Bruker, 2001)'
_computing_molecular_graphics 'SHELXTL, v. 6.12 (Sheldrick, 2001)'
_computing_publication_material 'SHELXTL, v. 6.12 (Sheldrick, 2001)'
_computing_structure_refinement 'SHELXTL, v. 6.12 (Sheldrick, 2001)'
_computing_structure_solution 'SHELXTL, v. 6.12 (Sheldrick, 2001)'
_diffrn_ambient_temperature 100(2)
_diffrn_measured_fraction_theta_full 0.987
_diffrn_measured_fraction_theta_max 0.987
_diffrn_measurement_device_type 'Bruker SMART APEX II CCD area detector'
_diffrn_measurement_method 'phi and omega scans'
_diffrn_radiation_monochromator graphite
_diffrn_radiation_source 'fine-focus sealed tube'
_diffrn_radiation_type MoK\a
_diffrn_radiation_wavelength 0.71073
_diffrn_reflns_av_R_equivalents 0.0299
_diffrn_reflns_av_sigmaI/netI 0.0391
_diffrn_reflns_limit_h_max 29
_diffrn_reflns_limit_h_min -29
_diffrn_reflns_limit_k_max 10
_diffrn_reflns_limit_k_min -10
_diffrn_reflns_limit_l_max 20
_diffrn_reflns_limit_l_min -20
_diffrn_reflns_number 11686
_diffrn_reflns_theta_full 26.08
_diffrn_reflns_theta_max 26.08
_diffrn_reflns_theta_min 2.42
_exptl_absorpt_coefficient_mu 0.905
_exptl_absorpt_correction_T_max 0.982
_exptl_absorpt_correction_T_min 0.840
_exptl_absorpt_correction_type multi-scan
_exptl_absorpt_process_details 'SADABS (Sheldrick, 2003)'
_exptl_crystal_colour red
_exptl_crystal_density_diffrn 1.331
_exptl_crystal_density_method 'not measured'
_exptl_crystal_description plate
_exptl_crystal_F_000 1060
_exptl_crystal_size_max 0.20
_exptl_crystal_size_mid 0.20
_exptl_crystal_size_min 0.02
_refine_diff_density_max 0.842
_refine_diff_density_min -0.618
_refine_diff_density_rms 0.094
_refine_ls_abs_structure_details 'Flack H D (1983), Acta Cryst. A39, 876-881'
_refine_ls_abs_structure_Flack 0.26(3)
_refine_ls_extinction_method none
_refine_ls_goodness_of_fit_ref 1.018
_refine_ls_hydrogen_treatment constr
_refine_ls_matrix_type full
_refine_ls_number_parameters 156
_refine_ls_number_reflns 4837
_refine_ls_number_restraints 101
_refine_ls_restrained_S_all 1.060
_refine_ls_R_factor_all 0.0963
_refine_ls_R_factor_gt 0.0757
_refine_ls_shift/su_max 0.000
_refine_ls_shift/su_mean 0.000
_refine_ls_structure_factor_coef Fsqd
_refine_ls_weighting_details 'calc w=1/[\s^2^(Fo^2^)+(0.073P)^2^+47P] where P=(Fo^2^+2Fc^2^)/3'
_refine_ls_weighting_scheme calc
_refine_ls_wR_factor_gt 0.1762
_refine_ls_wR_factor_ref 0.1994
_reflns_number_gt 4104
_reflns_number_total 4837
_reflns_threshold_expression I>2\s(I)
_cod_data_source_file c0dt01630f.txt
_cod_data_source_block KE-125
_cod_depositor_comments
;
The following automatic conversions were performed:
'_symmetry_cell_setting' value 'Monoclinic' changed to 'monoclinic'
according to '/home/saulius/struct/CIF-dictionaries/cif_core.dic'
dictionary named 'cif_core.dic' version 2.4.1 from 2010-06-29.

Automatic conversion script
Id: cif_fix_enum 1555 2011-01-17 13:19:09Z saulius 
;
_cod_original_sg_symbol_H-M 'C c'
_cod_database_code 7015464

loop_
_symmetry_equiv_pos_as_xyz
'x, y, z'
'x, -y, z+1/2'
'x+1/2, y+1/2, z'
'x+1/2, -y+1/2, z+1/2'

loop_
_atom_site_label
_atom_site_type_symbol
_atom_site_fract_x
_atom_site_fract_y
_atom_site_fract_z
_atom_site_U_iso_or_equiv
_atom_site_adp_type
_atom_site_occupancy
_atom_site_symmetry_multiplicity
_atom_site_calc_flag
_atom_site_refinement_flags
_atom_site_disorder_assembly
_atom_site_disorder_group
Cu1 Cu 0.07445(11) 0.12809(7) 0.23854(17) 0.0192(2) Uani 1 1 d D . .
O1 O -0.04013(19) 0.0918(6) 0.1261(4) 0.0218(5) Uani 1 1 d D . .
O2 O 0.0240(2) -0.0479(6) 0.1054(4) 0.0218(5) Uani 1 1 d D . .
O3 O 0.1890(2) 0.0877(6) 0.3521(4) 0.0218(5) Uani 1 1 d D . .
O4 O 0.1224(3) -0.0493(6) 0.3696(4) 0.0218(5) Uani 1 1 d D . .
N1 N 0.04241(13) 0.4356(3) 0.15143(14) 0.0277(7) Uani 1 1 d D . .
N2 N 0.08870(12) 0.4219(3) 0.32571(13) 0.0277(7) Uani 1 1 d D . .
C1 C 0.06766(5) 0.3516(3) 0.23785(13) 0.0277(7) Uani 1 1 d D . .
C2 C 0.03638(18) 0.6020(3) 0.1473(2) 0.0277(7) Uani 1 1 d D . .
H2A H -0.0069 0.6363 0.0686 0.033 Uiso 1 1 calc R . .
H2B H 0.0867 0.6479 0.1789 0.033 Uiso 1 1 calc R . .
C3 C 0.0192(3) 0.6508(5) 0.2160(3) 0.0277(7) Uani 1 1 d D . .
H3A H 0.0175 0.7625 0.2182 0.033 Uiso 1 1 calc R . .
H3B H -0.0326 0.6101 0.1819 0.033 Uiso 1 1 calc R . .
C4 C 0.08620(17) 0.5877(3) 0.3349(2) 0.0277(7) Uani 1 1 d D . .
H4A H 0.1376 0.6334 0.3706 0.033 Uiso 1 1 calc R . .
H4B H 0.0761 0.6116 0.3814 0.033 Uiso 1 1 calc R . .
C5 C 0.01698(16) 0.3605(3) 0.05431(17) 0.0258(7) Uani 1 1 d D . .
C6 C 0.07242(18) 0.3154(4) 0.0536(3) 0.0258(7) Uani 1 1 d D . .
C7 C 0.0461(2) 0.2435(5) -0.0411(3) 0.0258(7) Uani 1 1 d D . .
H7A H 0.0835 0.2120 -0.0425 0.031 Uiso 1 1 calc R . .
C8 C -0.0342(2) 0.2167(4) -0.1338(3) 0.0258(7) Uani 1 1 d D . .
C9 C -0.0886(2) 0.2632(5) -0.1308(3) 0.0258(7) Uani 1 1 d D . .
H9A H -0.1436 0.2453 -0.1939 0.031 Uiso 1 1 calc R . .
C10 C -0.06388(16) 0.3352(4) -0.0374(2) 0.0258(7) Uani 1 1 d D . .
C11 C 0.16046(19) 0.3423(7) 0.1527(4) 0.0341(12) Uani 1 1 d D . .
H11A H 0.1884 0.3214 0.1306 0.051 Uiso 1 1 calc R . .
H11B H 0.1806 0.2751 0.2145 0.051 Uiso 1 1 calc R . .
H11C H 0.1694 0.4478 0.1771 0.051 Uiso 1 1 calc R . .
C12 C -0.0619(3) 0.1382(6) -0.2362(3) 0.0341(12) Uani 1 1 d D . .
H12A H -0.0173 0.0840 -0.2159 0.051 Uiso 1 1 calc R . .
H12B H -0.0823 0.2135 -0.2941 0.051 Uiso 1 1 calc R . .
H12C H -0.1041 0.0661 -0.2651 0.051 Uiso 1 1 calc R . .
C13 C -0.1236(3) 0.3851(7) -0.0353(5) 0.0341(12) Uani 1 1 d D . .
H13A H -0.1769 0.3540 -0.1050 0.051 Uiso 1 1 calc R . .
H13B H -0.1218 0.4955 -0.0281 0.051 Uiso 1 1 calc R . .
H13C H -0.1108 0.3382 0.0287 0.051 Uiso 1 1 calc R . .
C14 C 0.12855(15) 0.3381(3) 0.42762(15) 0.0253(7) Uani 1 1 d D . .
C15 C 0.08275(18) 0.2685(4) 0.4402(2) 0.0253(7) Uani 1 1 d D . .
C16 C 0.1207(2) 0.1880(4) 0.5378(3) 0.0253(7) Uani 1 1 d D . .
H16A H 0.0900 0.1401 0.5473 0.030 Uiso 1 1 calc R . .
C17 C 0.2029(2) 0.1764(4) 0.6219(3) 0.0253(7) Uani 1 1 d D . .
C18 C 0.2471(2) 0.2469(5) 0.6071(2) 0.0253(7) Uani 1 1 d D . .
H18A H 0.3034 0.2395 0.6642 0.030 Uiso 1 1 calc R . .
C19 C 0.21067(15) 0.3283(4) 0.5102(2) 0.0253(7) Uani 1 1 d D . .
C20 C -0.00687(19) 0.2784(7) 0.3508(4) 0.0378(12) Uani 1 1 d D . .
H20A H -0.0270 0.2566 0.3842 0.057 Uiso 1 1 calc R . .
H20B H -0.0285 0.2045 0.2916 0.057 Uiso 1 1 calc R . .
H20C H -0.0232 0.3804 0.3186 0.057 Uiso 1 1 calc R . .
C21 C 0.2437(4) 0.0882(6) 0.7280(3) 0.0378(12) Uani 1 1 d D . .
H21A H 0.2730 0.1581 0.7916 0.057 Uiso 1 1 calc R . .
H21B H 0.2806 0.0152 0.7413 0.057 Uiso 1 1 calc R . .
H21C H 0.2038 0.0342 0.7197 0.057 Uiso 1 1 calc R . .
C22 C 0.2616(3) 0.4029(7) 0.4982(5) 0.0378(12) Uani 1 1 d D . .
H22A H 0.2417 0.3759 0.4255 0.057 Uiso 1 1 calc R . .
H22B H 0.3165 0.3683 0.5586 0.057 Uiso 1 1 calc R . .
H22C H 0.2595 0.5130 0.5028 0.057 Uiso 1 1 calc R . .
C23 C -0.0382(2) -0.0100(5) 0.0725(3) 0.0235(7) Uani 1 1 d D . .
C24 C -0.1146(3) -0.0794(9) -0.0311(5) 0.0235(7) Uani 1 1 d D . .
H24A H -0.1038 -0.1531 -0.0624 0.035 Uiso 1 1 calc R . .
H24B H -0.1497 0.0000 -0.0866 0.035 Uiso 1 1 calc R . .
H24C H -0.1404 -0.1304 -0.0120 0.035 Uiso 1 1 calc R . .
C25 C 0.1852(2) -0.0148(5) 0.4034(3) 0.0235(7) Uani 1 1 d D . .
C26 C 0.2602(3) -0.0903(9) 0.5054(5) 0.0235(7) Uani 1 1 d D . .
H26A H 0.2561 -0.1137 0.5581 0.035 Uiso 1 1 calc R . .
H26B H 0.3053 -0.0224 0.5415 0.035 Uiso 1 1 calc R . .
H26C H 0.2681 -0.1841 0.4833 0.035 Uiso 1 1 calc R . .

loop_
_atom_site_aniso_label
_atom_site_aniso_U_11
_atom_site_aniso_U_22
_atom_site_aniso_U_33
_atom_site_aniso_U_23
_atom_site_aniso_U_13
_atom_site_aniso_U_12
Cu1 0.0168(4) 0.0111(3) 0.0307(4) 0.0013(5) 0.0170(3) 0.0002(5)
O1 0.0203(10) 0.0182(10) 0.0287(11) 0.0032(19) 0.0180(9) 0.0055(18)
O2 0.0203(10) 0.0182(10) 0.0287(11) 0.0032(19) 0.0180(9) 0.0055(18)
O3 0.0203(10) 0.0182(10) 0.0287(11) 0.0032(19) 0.0180(9) 0.0055(18)
O4 0.0203(10) 0.0182(10) 0.0287(11) 0.0032(19) 0.0180(9) 0.0055(18)
N1 0.0282(16) 0.0183(14) 0.0192(12) 0.0016(14) 0.0106(12) 0.0034(13)
N2 0.0282(16) 0.0183(14) 0.0192(12) 0.0016(14) 0.0106(12) 0.0034(13)
C1 0.0282(16) 0.0183(14) 0.0192(12) 0.0016(14) 0.0106(12) 0.0034(13)
C2 0.0282(16) 0.0183(14) 0.0192(12) 0.0016(14) 0.0106(12) 0.0034(13)
C3 0.0282(16) 0.0183(14) 0.0192(12) 0.0016(14) 0.0106(12) 0.0034(13)
C4 0.0282(16) 0.0183(14) 0.0192(12) 0.0016(14) 0.0106(12) 0.0034(13)
C5 0.0214(17) 0.0337(18) 0.0214(17) 0.0022(14) 0.0148(15) 0.0037(14)
C6 0.0214(17) 0.0337(18) 0.0214(17) 0.0022(14) 0.0148(15) 0.0037(14)
C7 0.0214(17) 0.0337(18) 0.0214(17) 0.0022(14) 0.0148(15) 0.0037(14)
C8 0.0214(17) 0.0337(18) 0.0214(17) 0.0022(14) 0.0148(15) 0.0037(14)
C9 0.0214(17) 0.0337(18) 0.0214(17) 0.0022(14) 0.0148(15) 0.0037(14)
C10 0.0214(17) 0.0337(18) 0.0214(17) 0.0022(14) 0.0148(15) 0.0037(14)
C11 0.023(2) 0.049(3) 0.034(3) 0.002(2) 0.022(2) 0.005(2)
C12 0.023(2) 0.049(3) 0.034(3) 0.002(2) 0.022(2) 0.005(2)
C13 0.023(2) 0.049(3) 0.034(3) 0.002(2) 0.022(2) 0.005(2)
C14 0.0307(18) 0.0303(17) 0.0208(16) -0.0056(13) 0.0202(16) -0.0032(14)
C15 0.0307(18) 0.0303(17) 0.0208(16) -0.0056(13) 0.0202(16) -0.0032(14)
C16 0.0307(18) 0.0303(17) 0.0208(16) -0.0056(13) 0.0202(16) -0.0032(14)
C17 0.0307(18) 0.0303(17) 0.0208(16) -0.0056(13) 0.0202(16) -0.0032(14)
C18 0.0307(18) 0.0303(17) 0.0208(16) -0.0056(13) 0.0202(16) -0.0032(14)
C19 0.0307(18) 0.0303(17) 0.0208(16) -0.0056(13) 0.0202(16) -0.0032(14)
C20 0.035(3) 0.048(3) 0.035(3) -0.002(2) 0.026(3) 0.000(2)
C21 0.035(3) 0.048(3) 0.035(3) -0.002(2) 0.026(3) 0.000(2)
C22 0.035(3) 0.048(3) 0.035(3) -0.002(2) 0.026(3) 0.000(2)
C23 0.0231(15) 0.0212(15) 0.0248(15) 0.003(3) 0.0164(14) 0.008(3)
C24 0.0231(15) 0.0212(15) 0.0248(15) 0.003(3) 0.0164(14) 0.008(3)
C25 0.0231(15) 0.0212(15) 0.0248(15) 0.003(3) 0.0164(14) 0.008(3)
C26 0.0231(15) 0.0212(15) 0.0248(15) 0.003(3) 0.0164(14) 0.008(3)

loop_
_atom_type_symbol
_atom_type_description
_atom_type_scat_dispersion_real
_atom_type_scat_dispersion_imag
_atom_type_scat_source
C C 0.0033 0.0016 'International Tables Vol C Tables 4.2.6.8 and 6.1.1.4'
H H 0.0000 0.0000 'International Tables Vol C Tables 4.2.6.8 and 6.1.1.4'
N N 0.0061 0.0033 'International Tables Vol C Tables 4.2.6.8 and 6.1.1.4'
O O 0.0106 0.0060 'International Tables Vol C Tables 4.2.6.8 and 6.1.1.4'
Cu Cu 0.3201 1.2651 'International Tables Vol C Tables 4.2.6.8 and 6.1.1.4'

loop_
_geom_angle_atom_site_label_1
_geom_angle_atom_site_label_2
_geom_angle_atom_site_label_3
_geom_angle
_geom_angle_site_symmetry_1
_geom_angle_site_symmetry_3
_geom_angle_publ_flag
O1 Cu1 O3 160.1(2) . . ?
O1 Cu1 C1 96.1(2) . . ?
O3 Cu1 C1 103.8(2) . . ?
O1 Cu1 O4 103.3(2) . . ?
O3 Cu1 O4 61.6(3) . . ?
C1 Cu1 O4 133.0(2) . . ?
O1 Cu1 O2 61.6(2) . . ?
O3 Cu1 O2 104.0(2) . . ?
C1 Cu1 O2 134.3(2) . . ?
O4 Cu1 O2 92.2(2) . . ?
C23 O1 Cu1 94.4(4) . . ?
C23 O2 Cu1 83.4(4) . . ?
C25 O3 Cu1 94.3(4) . . ?
C25 O4 Cu1 83.6(4) . . ?
C1 N1 C5 118.9(2) . . ?
C1 N1 C2 124.0(2) . . ?
C5 N1 C2 117.1(2) . . ?
C1 N2 C14 119.6(2) . . ?
C1 N2 C4 124.5(2) . . ?
C14 N2 C4 115.1(2) . . ?
N2 C1 N1 118.3(2) . . ?
N2 C1 Cu1 119.6(2) . . ?
N1 C1 Cu1 122.1(2) . . ?
N1 C2 C3 108.2(2) . . ?
N1 C2 H2A 110.1 . . ?
C3 C2 H2A 110.1 . . ?
N1 C2 H2B 110.1 . . ?
C3 C2 H2B 110.1 . . ?
H2A C2 H2B 108.4 . . ?
C4 C3 C2 107.2(2) . . ?
C4 C3 H3A 110.3 . . ?
C2 C3 H3A 110.3 . . ?
C4 C3 H3B 110.3 . . ?
C2 C3 H3B 110.3 . . ?
H3A C3 H3B 108.5 . . ?
N2 C4 C3 107.8(2) . . ?
N2 C4 H4A 110.1 . . ?
C3 C4 H4A 110.1 . . ?
N2 C4 H4B 110.1 . . ?
C3 C4 H4B 110.1 . . ?
H4A C4 H4B 108.5 . . ?
C6 C5 C10 121.5(2) . . ?
C6 C5 N1 120.1(2) . . ?
C10 C5 N1 118.5(2) . . ?
C5 C6 C7 118.7(4) . . ?
C5 C6 C11 122.0(2) . . ?
C7 C6 C11 119.3(5) . . ?
C6 C7 C8 121.0(5) . . ?
C6 C7 H7A 119.4 . . ?
C8 C7 H7A 119.4 . . ?
C7 C8 C9 119.0(4) . . ?
C7 C8 C12 120.4(5) . . ?
C9 C8 C12 120.6(2) . . ?
C10 C9 C8 121.0(2) . . ?
C10 C9 H9A 119.5 . . ?
C8 C9 H9A 119.5 . . ?
C9 C10 C5 118.8(4) . . ?
C9 C10 C13 120.5(2) . . ?
C5 C10 C13 120.8(2) . . ?
C6 C11 H11A 109.5 . . ?
C6 C11 H11B 109.5 . . ?
H11A C11 H11B 109.5 . . ?
C6 C11 H11C 109.5 . . ?
H11A C11 H11C 109.5 . . ?
H11B C11 H11C 109.5 . . ?
C8 C12 H12A 109.5 . . ?
C8 C12 H12B 109.5 . . ?
H12A C12 H12B 109.5 . . ?
C8 C12 H12C 109.5 . . ?
H12A C12 H12C 109.5 . . ?
H12B C12 H12C 109.5 . . ?
C10 C13 H13A 109.5 . . ?
C10 C13 H13B 109.5 . . ?
H13A C13 H13B 109.5 . . ?
C10 C13 H13C 109.5 . . ?
H13A C13 H13C 109.5 . . ?
H13B C13 H13C 109.5 . . ?
C19 C14 C15 121.35(18) . . ?
C19 C14 N2 120.1(2) . . ?
C15 C14 N2 118.6(2) . . ?
C16 C15 C14 118.8(4) . . ?
C16 C15 C20 119.3(5) . . ?
C14 C15 C20 121.9(4) . . ?
C15 C16 C17 121.0(5) . . ?
C15 C16 H16A 119.4 . . ?
C17 C16 H16A 119.4 . . ?
C18 C17 C16 118.90(19) . . ?
C18 C17 C21 120.4(5) . . ?
C16 C17 C21 120.6(6) . . ?
C17 C18 C19 121.2(2) . . ?
C17 C18 H18A 119.4 . . ?
C19 C18 H18A 119.4 . . ?
C14 C19 C18 118.6(2) . . ?
C14 C19 C22 122.2(2) . . ?
C18 C19 C22 119.1(2) . . ?
C15 C20 H20A 109.5 . . ?
C15 C20 H20B 109.5 . . ?
H20A C20 H20B 109.5 . . ?
C15 C20 H20C 109.5 . . ?
H20A C20 H20C 109.5 . . ?
H20B C20 H20C 109.5 . . ?
C17 C21 H21A 109.5 . . ?
C17 C21 H21B 109.5 . . ?
H21A C21 H21B 109.5 . . ?
C17 C21 H21C 109.5 . . ?
H21A C21 H21C 109.5 . . ?
H21B C21 H21C 109.5 . . ?
C19 C22 H22A 109.5 . . ?
C19 C22 H22B 109.5 . . ?
H22A C22 H22B 109.5 . . ?
C19 C22 H22C 109.5 . . ?
H22A C22 H22C 109.5 . . ?
H22B C22 H22C 109.5 . . ?
O2 C23 O1 120.5(5) . . ?
O2 C23 C24 120.6(5) . . ?
O1 C23 C24 118.9(6) . . ?
C23 C24 H24A 109.5 . . ?
C23 C24 H24B 109.5 . . ?
H24A C24 H24B 109.5 . . ?
C23 C24 H24C 109.5 . . ?
H24A C24 H24C 109.5 . . ?
H24B C24 H24C 109.5 . . ?
O4 C25 O3 120.6(5) . . ?
O4 C25 C26 120.3(3) . . ?
O3 C25 C26 119.1(6) . . ?
C25 C26 H26A 109.5 . . ?
C25 C26 H26B 109.5 . . ?
H26A C26 H26B 109.5 . . ?
C25 C26 H26C 109.5 . . ?
H26A C26 H26C 109.5 . . ?
H26B C26 H26C 109.5 . . ?

loop_
_geom_bond_atom_site_label_1
_geom_bond_atom_site_label_2
_geom_bond_distance
_geom_bond_site_symmetry_2
_geom_bond_publ_flag
Cu1 O1 1.957(3) . ?
Cu1 O3 1.962(3) . ?
Cu1 C1 1.981(3) . ?
Cu1 O4 2.252(3) . ?
Cu1 O2 2.254(3) . ?
O1 C23 1.297(7) . ?
O2 C23 1.205(9) . ?
O3 C25 1.298(7) . ?
O4 C25 1.203(10) . ?
N1 C1 1.339(5) . ?
N1 C5 1.443(5) . ?
N1 C2 1.475(4) . ?
N2 C1 1.333(4) . ?
N2 C14 1.447(5) . ?
N2 C4 1.478(4) . ?
C2 C3 1.535(8) . ?
C2 H2A 0.9900 . ?
C2 H2B 0.9900 . ?
C3 C4 1.533(5) . ?
C3 H3A 0.9900 . ?
C3 H3B 0.9900 . ?
C4 H4A 0.9900 . ?
C4 H4B 0.9900 . ?
C5 C6 1.385(7) . ?
C5 C10 1.393(5) . ?
C6 C7 1.388(6) . ?
C6 C11 1.514(7) . ?
C7 C8 1.390(6) . ?
C7 H7A 0.9500 . ?
C8 C9 1.392(8) . ?
C8 C12 1.510(6) . ?
C9 C10 1.384(5) . ?
C9 H9A 0.9500 . ?
C10 C13 1.511(10) . ?
C11 H11A 0.9800 . ?
C11 H11B 0.9800 . ?
C11 H11C 0.9800 . ?
C12 H12A 0.9800 . ?
C12 H12B 0.9800 . ?
C12 H12C 0.9800 . ?
C13 H13A 0.9800 . ?
C13 H13B 0.9800 . ?
C13 H13C 0.9800 . ?
C14 C19 1.386(5) . ?
C14 C15 1.391(6) . ?
C15 C16 1.387(5) . ?
C15 C20 1.512(7) . ?
C16 C17 1.389(7) . ?
C16 H16A 0.9500 . ?
C17 C18 1.387(8) . ?
C17 C21 1.513(6) . ?
C18 C19 1.390(5) . ?
C18 H18A 0.9500 . ?
C19 C22 1.512(10) . ?
C20 H20A 0.9800 . ?
C20 H20B 0.9800 . ?
C20 H20C 0.9800 . ?
C21 H21A 0.9800 . ?
C21 H21B 0.9800 . ?
C21 H21C 0.9800 . ?
C22 H22A 0.9800 . ?
C22 H22B 0.9800 . ?
C22 H22C 0.9800 . ?
C23 C24 1.498(8) . ?
C24 H24A 0.9800 . ?
C24 H24B 0.9800 . ?
C24 H24C 0.9800 . ?
C25 C26 1.500(8) . ?
C26 H26A 0.9800 . ?
C26 H26B 0.9800 . ?
C26 H26C 0.9800 . ?

loop_
_geom_torsion_atom_site_label_1
_geom_torsion_atom_site_label_2
_geom_torsion_atom_site_label_3
_geom_torsion_atom_site_label_4
_geom_torsion
_geom_torsion_site_symmetry_1
_geom_torsion_site_symmetry_2
_geom_torsion_site_symmetry_3
_geom_torsion_site_symmetry_4
_geom_torsion_publ_flag
O3 Cu1 O1 C23 -48.1(10) . . . . ?
C1 Cu1 O1 C23 136.7(3) . . . . ?
O4 Cu1 O1 C23 -86.4(3) . . . . ?
O2 Cu1 O1 C23 -1.07(18) . . . . ?
O1 Cu1 O2 C23 1.2(2) . . . . ?
O3 Cu1 O2 C23 166.3(3) . . . . ?
C1 Cu1 O2 C23 -67.8(3) . . . . ?
O4 Cu1 O2 C23 105.0(3) . . . . ?
O1 Cu1 O3 C25 -43.8(10) . . . . ?
C1 Cu1 O3 C25 131.3(3) . . . . ?
O4 Cu1 O3 C25 -0.48(18) . . . . ?
O2 Cu1 O3 C25 -85.4(3) . . . . ?
O1 Cu1 O4 C25 166.6(3) . . . . ?
O3 Cu1 O4 C25 0.52(19) . . . . ?
C1 Cu1 O4 C25 -81.8(3) . . . . ?
O2 Cu1 O4 C25 105.2(3) . . . . ?
C14 N2 C1 N1 -169.6(2) . . . . ?
C14 N2 C1 Cu1 10.4(2) . . . . ?
C5 N1 C1 N2 -178.0(2) . . . . ?
C5 N1 C1 Cu1 2.0(2) . . . . ?
O1 Cu1 C1 N2 108.4(2) . . . . ?
O3 Cu1 C1 N2 -69.94(19) . . . . ?
O4 Cu1 C1 N2 -6.2(4) . . . . ?
O2 Cu1 C1 N2 164.1(2) . . . . ?
C23 Cu1 C1 N2 132.91(16) . . . . ?
C25 Cu1 C1 N2 -41.57(17) . . . . ?
O1 Cu1 C1 N1 -71.6(2) . . . . ?
O3 Cu1 C1 N1 110.06(19) . . . . ?
O4 Cu1 C1 N1 173.9(4) . . . . ?
O2 Cu1 C1 N1 -15.9(2) . . . . ?
C23 Cu1 C1 N1 -47.08(16) . . . . ?
C25 Cu1 C1 N1 138.44(17) . . . . ?
C1 N1 C2 C3 -29.9(5) . . . . ?
C5 N1 C2 C3 148.1(3) . . . . ?
N1 C2 C3 C4 57.0(4) . . . . ?
C1 N2 C4 C3 29.8(6) . . . . ?
C14 N2 C4 C3 -160.1(3) . . . . ?
C2 C3 C4 N2 -56.7(4) . . . . ?
C1 N1 C5 C6 -83.0(2) . . . . ?
C2 N1 C5 C6 98.9(4) . . . . ?
C1 N1 C5 C10 97.0(2) . . . . ?
C2 N1 C5 C10 -81.1(4) . . . . ?
C1 N2 C14 C19 89.7(2) . . . . ?
C4 N2 C14 C19 -80.9(4) . . . . ?
C1 N2 C14 C15 -90.4(2) . . . . ?
C4 N2 C14 C15 99.1(4) . . . . ?
Cu1 O2 C23 O1 -1.8(3) . . . . ?
Cu1 O2 C23 C24 178.2(3) . . . . ?
Cu1 O1 C23 O2 2.1(4) . . . . ?
Cu1 O1 C23 C24 -177.9(4) . . . . ?
Cu1 O4 C25 O3 -0.8(3) . . . . ?
Cu1 O4 C25 C26 179.2(3) . . . . ?
Cu1 O3 C25 O4 0.9(3) . . . . ?
Cu1 O3 C25 C26 -179.1(3) . . . . ?
